data_7225033
loop_
_publ_author_name
'Saikia, Anil'
'Ghosh, Priya'
'Kautarya, Ashutosh Kumar'

_publ_section_title
;
 Synthesis of 4-trifluoromethanesulfonate substituted 3,6-dihydropyrans
 and their application in various C-C coupling reactions
;
_journal_name_full 'RSC Adv.'
_journal_paper_doi 10.1039/C6RA02343F
_journal_year 2016
_chemical_formula_moiety 'C16 H13 F3 O4 S'
_chemical_formula_sum 'C16 H13 F3 O4 S'
_chemical_formula_weight 358.32
_chemical_name_systematic
; 
 ? 
;
_space_group_IT_number 14
_symmetry_cell_setting monoclinic
_symmetry_space_group_name_Hall '-P 2yn'
_symmetry_space_group_name_H-M 'P 1 21/n 1'
_atom_sites_solution_hydrogens geom
_atom_sites_solution_primary direct
_atom_sites_solution_secondary difmap
_audit_creation_method SHELXL-97
_audit_update_record
;
2016-03-15 deposited with the CCDC.
2016-04-22 downloaded from the CCDC.
;
_cell_angle_alpha 90.00
_cell_angle_beta 94.151(3)
_cell_angle_gamma 90.00
_cell_formula_units_Z 4
_cell_length_a 5.8732(3)
_cell_length_b 8.2240(4)
_cell_length_c 33.7553(17)
_cell_measurement_reflns_used 3286
_cell_measurement_temperature 296(2)
_cell_measurement_theta_max 27.59
_cell_measurement_theta_min 2.40
_cell_volume 1626.14(14)
_computing_structure_refinement 'SHELXL-97 (Sheldrick, 1997)'
_computing_structure_solution 'SHELXS-97 (Sheldrick, 1990)'
_diffrn_ambient_temperature 296(2)
_diffrn_measured_fraction_theta_full 1.000
_diffrn_measured_fraction_theta_max 1.000
_diffrn_measurement_device_type 'CCD area detector'
_diffrn_measurement_method 'phi and omega scans'
_diffrn_radiation_monochromator graphite
_diffrn_radiation_source 'fine-focus sealed tube'
_diffrn_radiation_type MoK\a
_diffrn_radiation_wavelength 0.71073
_diffrn_reflns_av_R_equivalents 0.0252
_diffrn_reflns_av_sigmaI/netI 0.0270
_diffrn_reflns_limit_h_max 7
_diffrn_reflns_limit_h_min -6
_diffrn_reflns_limit_k_max 9
_diffrn_reflns_limit_k_min -7
_diffrn_reflns_limit_l_max 40
_diffrn_reflns_limit_l_min -40
_diffrn_reflns_number 15811
_diffrn_reflns_theta_full 25.25
_diffrn_reflns_theta_max 25.25
_diffrn_reflns_theta_min 1.21
_exptl_absorpt_coefficient_mu 0.248
_exptl_absorpt_correction_T_max 0.971
_exptl_absorpt_correction_T_min 0.931
_exptl_absorpt_correction_type multi-scan
_exptl_absorpt_process_details multi-scan
_exptl_crystal_colour colorless
_exptl_crystal_density_diffrn 1.464
_exptl_crystal_density_method 'not measured'
_exptl_crystal_description needle
_exptl_crystal_F_000 736
_exptl_crystal_size_max 0.32
_exptl_crystal_size_mid 0.24
_exptl_crystal_size_min 0.12
_refine_diff_density_max 0.350
_refine_diff_density_min -0.464
_refine_diff_density_rms 0.095
_refine_ls_extinction_method none
_refine_ls_goodness_of_fit_ref 1.041
_refine_ls_hydrogen_treatment constr
_refine_ls_matrix_type full
_refine_ls_number_parameters 217
_refine_ls_number_reflns 2923
_refine_ls_number_restraints 25
_refine_ls_restrained_S_all 1.252
_refine_ls_R_factor_all 0.2197
_refine_ls_R_factor_gt 0.1452
_refine_ls_shift/su_max 0.023
_refine_ls_shift/su_mean 0.003
_refine_ls_structure_factor_coef Fsqd
_refine_ls_weighting_details 'calc w=1/[\s^2^(Fo^2^)+(0.0000P)^2^+7.0395P] where P=(Fo^2^+2Fc^2^)/3'
_refine_ls_weighting_scheme calc
_refine_ls_wR_factor_gt 0.2008
_refine_ls_wR_factor_ref 0.2402
_reflns_number_gt 1397
_reflns_number_total 2923
_reflns_threshold_expression >2sigma(I)
_cod_data_source_file c6ra02343f2.cif
_cod_data_source_block napotf-1
_cod_depositor_comments
;
The following automatic conversions were performed:

'_symmetry_cell_setting' value 'Monoclinic' changed to 'monoclinic'
according to
/usr/data/users/saulius/crontab/automatic-downloads/rss-feeds/RSC/lib/dictionaries/cif_core.dic
dictionary named 'cif_core.dic' version 2.4.2 from 2011-04-26.

Automatic conversion script
Id: cif_fix_values 4268 2015-11-12 08:31:59Z antanas 
;
_cod_original_sg_symbol_H-M P21/n
_cod_database_code 7225033

loop_
_symmetry_equiv_pos_as_xyz
'x, y, z'
'-x+1/2, y+1/2, -z+1/2'
'-x, -y, -z'
'x-1/2, -y-1/2, z-1/2'

loop_
_atom_site_label
_atom_site_type_symbol
_atom_site_fract_x
_atom_site_fract_y
_atom_site_fract_z
_atom_site_U_iso_or_equiv
_atom_site_adp_type
_atom_site_occupancy
_atom_site_symmetry_multiplicity
_atom_site_calc_flag
_atom_site_refinement_flags
S1 S 0.4301(12) 0.7005(7) 0.04537(19) 0.202(2) Uani 1 1 d D
C8 C 0.3969(15) 0.3418(10) 0.2506(3) 0.080(2) Uani 1 1 d .
C13 C 0.5951(15) 0.2563(11) 0.2422(3) 0.081(3) Uani 1 1 d .
C6 C 0.2758(14) 0.3372(11) 0.1801(3) 0.081(3) Uani 1 1 d .
C7 C 0.2386(16) 0.3816(10) 0.2181(3) 0.087(3) Uani 1 1 d .
H7 H 0.1070 0.4392 0.2228 0.105 Uiso 1 1 calc R
C14 C 0.6333(16) 0.2140(12) 0.2038(4) 0.099(3) Uani 1 1 d .
H14 H 0.7666 0.1592 0.1987 0.119 Uiso 1 1 calc R
C12 C 0.7544(19) 0.2156(12) 0.2748(4) 0.115(4) Uani 1 1 d .
H12 H 0.8843 0.1562 0.2699 0.138 Uiso 1 1 calc R
C9 C 0.3619(17) 0.3859(13) 0.2887(4) 0.098(3) Uani 1 1 d .
H9 H 0.2294 0.4417 0.2938 0.118 Uiso 1 1 calc R
C15 C 0.4807(17) 0.2507(12) 0.1737(4) 0.103(3) Uani 1 1 d .
H15 H 0.5089 0.2192 0.1480 0.124 Uiso 1 1 calc R
C10 C 0.514(2) 0.3508(14) 0.3187(4) 0.115(4) Uani 1 1 d .
H10 H 0.4861 0.3845 0.3442 0.139 Uiso 1 1 calc R
C11 C 0.720(2) 0.2617(15) 0.3127(4) 0.126(4) Uani 1 1 d .
H11 H 0.8254 0.2369 0.3338 0.151 Uiso 1 1 calc R
C4 C 0.201(2) 0.5148(14) 0.1221(4) 0.133(5) Uani 1 1 d .
H4 H 0.2698 0.6055 0.1343 0.160 Uiso 1 1 calc R
C5 C 0.1107(19) 0.3832(12) 0.1472(3) 0.103(3) Uani 1 1 d .
H5 H -0.0301 0.4210 0.1581 0.123 Uiso 1 1 calc R
O1 O 0.0617(13) 0.2425(9) 0.1239(2) 0.117(2) Uani 1 1 d .
C3 C 0.184(3) 0.5046(18) 0.0844(5) 0.173(7) Uani 1 1 d .
C17 C 0.068(3) 0.3706(19) 0.0597(4) 0.161(5) Uani 1 1 d .
H17A H -0.0293 0.4164 0.0381 0.193 Uiso 1 1 calc R
H17B H 0.1812 0.3016 0.0486 0.193 Uiso 1 1 calc R
C16 C -0.071(2) 0.2749(16) 0.0868(4) 0.144(5) Uani 1 1 d .
H16A H -0.2071 0.3352 0.0920 0.172 Uiso 1 1 calc R
H16B H -0.1171 0.1730 0.0742 0.172 Uiso 1 1 calc R
O2 O 0.207(3) 0.645(2) 0.0544(5) 0.306(9) Uani 1 1 d .
O3 O 0.581(4) 0.633(3) 0.0795(6) 0.395(15) Uani 1 1 d .
O4 O 0.493(3) 0.7214(16) 0.0079(3) 0.270(7) Uani 1 1 d .
F1 F 0.337(3) 0.8880(14) 0.0996(4) 0.336(9) Uani 1 1 d D
C1 C 0.395(3) 0.8626(15) 0.0634(5) 0.34(2) Uani 1 1 d D
F3 F 0.281(4) 0.968(2) 0.0401(6) 0.458(16) Uani 1 1 d D
F2 F 0.606(4) 0.934(3) 0.0618(8) 0.477(17) Uani 1 1 d D

loop_
_atom_site_aniso_label
_atom_site_aniso_U_11
_atom_site_aniso_U_22
_atom_site_aniso_U_33
_atom_site_aniso_U_23
_atom_site_aniso_U_13
_atom_site_aniso_U_12
S1 0.244(6) 0.173(5) 0.203(5) 0.008(4) 0.107(5) -0.049(4)
C8 0.072(6) 0.058(5) 0.113(8) 0.006(5) 0.033(6) -0.004(5)
C13 0.061(6) 0.060(5) 0.125(8) -0.007(6) 0.020(6) -0.004(5)
C6 0.066(6) 0.068(6) 0.110(8) 0.016(5) 0.018(5) 0.003(5)
C7 0.080(6) 0.060(5) 0.126(8) 0.016(6) 0.041(6) 0.007(5)
C14 0.060(6) 0.078(7) 0.162(11) -0.021(7) 0.022(7) 0.003(5)
C12 0.090(8) 0.069(7) 0.189(13) 0.007(8) 0.035(9) -0.005(6)
C9 0.073(7) 0.101(8) 0.123(9) 0.003(7) 0.016(6) -0.011(6)
C15 0.093(7) 0.078(6) 0.145(10) -0.017(7) 0.058(7) -0.011(6)
C10 0.125(10) 0.101(9) 0.125(10) -0.012(8) 0.043(8) -0.039(8)
C11 0.112(10) 0.098(9) 0.167(13) 0.027(9) 0.008(9) -0.016(8)
C4 0.203(14) 0.079(7) 0.124(10) 0.012(8) 0.053(10) -0.021(8)
C5 0.112(8) 0.077(7) 0.125(9) -0.002(7) 0.050(7) -0.001(6)
O1 0.127(6) 0.094(5) 0.132(6) 0.018(5) 0.015(5) -0.009(5)
C3 0.250(19) 0.106(10) 0.173(15) 0.036(11) 0.090(15) -0.051(11)
C17 0.208(16) 0.156(13) 0.122(11) 0.037(10) 0.039(10) 0.013(12)
C16 0.181(13) 0.121(10) 0.129(10) 0.016(9) 0.009(10) -0.031(10)
O2 0.260(16) 0.36(2) 0.299(17) 0.061(16) 0.062(13) -0.159(16)
O3 0.42(3) 0.48(3) 0.304(19) 0.25(2) 0.173(18) 0.12(2)
O4 0.411(18) 0.271(15) 0.146(8) 0.050(10) 0.147(11) 0.012(14)
F1 0.58(3) 0.156(9) 0.294(15) 0.007(10) 0.193(17) 0.042(13)
C1 0.49(5) 0.23(3) 0.35(4) 0.13(3) 0.32(4) 0.20(3)
F3 0.60(3) 0.255(17) 0.55(3) 0.209(19) 0.26(3) 0.25(2)
F2 0.52(3) 0.41(3) 0.49(3) -0.07(3) -0.01(3) -0.31(3)

loop_
_atom_type_symbol
_atom_type_description
_atom_type_scat_dispersion_real
_atom_type_scat_dispersion_imag
_atom_type_scat_source
C C 0.0033 0.0016 'International Tables Vol C Tables 4.2.6.8 and 6.1.1.4'
H H 0.0000 0.0000 'International Tables Vol C Tables 4.2.6.8 and 6.1.1.4'
O O 0.0106 0.0060 'International Tables Vol C Tables 4.2.6.8 and 6.1.1.4'
F F 0.0171 0.0103 'International Tables Vol C Tables 4.2.6.8 and 6.1.1.4'
S S 0.1246 0.1234 'International Tables Vol C Tables 4.2.6.8 and 6.1.1.4'

loop_
_geom_angle_atom_site_label_1
_geom_angle_atom_site_label_2
_geom_angle_atom_site_label_3
_geom_angle
O4 S1 O2 123.5(11)
O4 S1 C1 108.9(10)
O2 S1 C1 92.6(10)
O4 S1 O3 125.0(11)
O2 S1 O3 102.5(10)
C1 S1 O3 96.2(13)
C9 C8 C13 120.4(10)
C9 C8 C7 122.0(9)
C13 C8 C7 117.6(10)
C14 C13 C8 120.7(10)
C14 C13 C12 121.5(10)
C8 C13 C12 117.9(10)
C7 C6 C15 118.0(10)
C7 C6 C5 119.9(9)
C15 C6 C5 122.0(10)
C6 C7 C8 121.5(9)
C15 C14 C13 120.8(10)
C11 C12 C13 121.6(11)
C10 C9 C8 121.3(11)
C14 C15 C6 121.4(10)
C9 C10 C11 121.9(12)
C12 C11 C10 117.0(13)
C3 C4 C5 120.9(12)
O1 C5 C6 107.8(9)
O1 C5 C4 110.1(9)
C6 C5 C4 111.9(10)
C5 O1 C16 113.8(9)
C4 C3 C17 126.8(12)
C4 C3 O2 127.1(15)
C17 C3 O2 103.8(14)
C16 C17 C3 106.8(11)
O1 C16 C17 110.1(11)
S1 O2 C3 120.1(15)
F1 C1 F3 107.1(14)
F1 C1 F2 105.4(18)
F3 C1 F2 96.7(17)
F1 C1 S1 125.3(13)
F3 C1 S1 115.2(15)
F2 C1 S1 102.5(12)

loop_
_geom_bond_atom_site_label_1
_geom_bond_atom_site_label_2
_geom_bond_distance
S1 O4 1.353(9)
S1 O2 1.442(13)
S1 C1 1.485(8)
S1 O3 1.507(18)
C8 C9 1.365(12)
C8 C13 1.406(11)
C8 C7 1.425(12)
C13 C14 1.377(12)
C13 C12 1.431(13)
C6 C7 1.366(12)
C6 C15 1.428(12)
C6 C5 1.471(13)
C14 C15 1.340(13)
C12 C11 1.365(15)
C9 C10 1.333(13)
C10 C11 1.442(15)
C4 C3 1.273(17)
C4 C5 1.493(13)
C5 O1 1.417(11)
O1 C16 1.448(12)
C3 C17 1.512(18)
C3 O2 1.547(19)
C17 C16 1.493(15)
F1 C1 1.311(10)
C1 F3 1.321(17)
C1 F2 1.371(7)
